data_7027011
loop_
_publ_author_name
'Boer\'e, Ren\'e T.'
'Klassen, Vicki'
'Wolmersh\"auser, Gotthelf'

_publ_section_title
;
 Synthesis of some very bulky N,N&#x2032;-disubstituted amidines and
 initial studies of their coordination chemistry&#x200A;&#x2020;
;
_journal_issue 24
_journal_name_full 'Journal of the Chemical Society, Dalton Transactions'
_journal_page_first 4147
_journal_paper_doi 10.1039/a805548c
_journal_year 1998
_chemical_formula_sum 'C29 H38 Mo N2 O3'
_chemical_formula_weight 558.55
_chemical_name_systematic
;
 ?
;
_space_group_IT_number 14
_symmetry_cell_setting monoclinic
_symmetry_space_group_name_Hall '-P 2yn'
_symmetry_space_group_name_H-M 'P 1 21/n 1'
_atom_sites_solution_hydrogens geom
_atom_sites_solution_primary direct
_atom_sites_solution_secondary difmap
_audit_creation_method SHELXL-97
_cell_angle_alpha 90.00
_cell_angle_beta 101.993(8)
_cell_angle_gamma 90.00
_cell_formula_units_Z 4
_cell_length_a 10.8448(11)
_cell_length_b 19.285(2)
_cell_length_c 14.3146(14)
_cell_measurement_reflns_used 2000
_cell_measurement_temperature 293(2)
_cell_volume 2928.4(5)
_computing_cell_refinement 'Stoe IPDS V2.63'
_computing_data_collection 'Stoe IPDS V2.63'
_computing_data_reduction 'Stoe IPDS V2.63'
_computing_molecular_graphics 'Siemens SHELXTL'
_computing_publication_material 'Siemens SHELXTL'
_computing_structure_refinement 'SHELXL-97 (Sheldrick, 1997)'
_computing_structure_solution 'SHELXS-97 (Sheldrick, 1990)'
_diffrn_ambient_temperature 293(2)
_diffrn_measured_fraction_theta_full 0.949
_diffrn_measured_fraction_theta_max 0.949
_diffrn_measurement_device 'Stoe IPDS'
_diffrn_measurement_method 'Phi oscillation'
_diffrn_radiation_monochromator graphite
_diffrn_radiation_source 'fine-focus sealed tube'
_diffrn_radiation_type MoK\a
_diffrn_radiation_wavelength 0.71073
_diffrn_reflns_av_R_equivalents 0.0655
_diffrn_reflns_av_sigmaI/netI 0.0289
_diffrn_reflns_limit_h_max 15
_diffrn_reflns_limit_h_min -15
_diffrn_reflns_limit_k_max 27
_diffrn_reflns_limit_k_min -27
_diffrn_reflns_limit_l_max 20
_diffrn_reflns_limit_l_min -20
_diffrn_reflns_number 61104
_diffrn_reflns_theta_full 30.00
_diffrn_reflns_theta_max 30.00
_diffrn_reflns_theta_min 3.31
_exptl_absorpt_coefficient_mu 0.477
_exptl_absorpt_correction_T_max 0.93
_exptl_absorpt_correction_T_min 0.85
_exptl_absorpt_correction_type 'empirical (DIFABS V09.0)'
_exptl_crystal_colour yellow
_exptl_crystal_density_diffrn 1.267
_exptl_crystal_density_method 'not measured'
_exptl_crystal_description 'transparent blocks'
_exptl_crystal_F_000 1168
_exptl_crystal_size_max 0.20
_exptl_crystal_size_mid 0.20
_exptl_crystal_size_min 0.07
_refine_diff_density_max 0.250
_refine_diff_density_min -0.626
_refine_diff_density_rms 0.050
_refine_ls_extinction_method none
_refine_ls_goodness_of_fit_ref 0.978
_refine_ls_hydrogen_treatment mixed
_refine_ls_matrix_type full
_refine_ls_number_parameters 468
_refine_ls_number_reflns 8322
_refine_ls_number_restraints 1
_refine_ls_restrained_S_all 0.979
_refine_ls_R_factor_all 0.0683
_refine_ls_R_factor_gt 0.0420
_refine_ls_shift/su_max 0.981
_refine_ls_shift/su_mean 0.044
_refine_ls_structure_factor_coef Fsqd
_refine_ls_weighting_details 'w=1/[\s^2^(Fo^2^)+(0.0670P)^2^+0.5573P] where P=(Fo^2^+2Fc^2^)/3'
_refine_ls_weighting_scheme calc
_refine_ls_wR_factor_gt 0.1093
_refine_ls_wR_factor_ref 0.1240
_reflns_number_gt 5618
_reflns_number_total 8322
_reflns_threshold_expression >2sigma(I)
_cod_data_source_file 805548csup1.cif
_cod_data_source_block 9624
_cod_depositor_comments
;
The following automatic conversions were performed:

'_symmetry_cell_setting' value 'Monoclinic' changed to 'monoclinic'
according to /home/saulius/struct/CIF-dictionaries/cif_core.dic
dictionary named 'cif_core.dic' version 2.4.2 from 2011-04-26.

Automatic conversion script
Id: cif_fix_values 1891 2012-01-12 08:04:46Z andrius 

The following automatic conversions were performed:

'_refine_ls_weighting_scheme' value 'calc
w=1/[\s^2^(Fo^2^)+(0.0670P)^2^+0.5573P] where P=(Fo^2^+2Fc^2^)/3' was
changed to 'calc'. New tag '_refine_ls_weighting_details' was
created. The value of the new tag was set to
'w=1/[\s^2^(Fo^2^)+(0.0670P)^2^+0.5573P] where P=(Fo^2^+2Fc^2^)/3'.

Automatic conversion script
Id: cif_fix_values 3143 2015-03-26 13:38:13Z robertas 
;
_cod_original_cell_volume 2928.5(5)
_cod_original_sg_symbol_H-M P2(1)/n
_cod_database_code 7027011

loop_
_symmetry_equiv_pos_as_xyz
'x, y, z'
'-x+1/2, y+1/2, -z+1/2'
'-x, -y, -z'
'x-1/2, -y-1/2, z-1/2'

loop_
_atom_site_label
_atom_site_type_symbol
_atom_site_fract_x
_atom_site_fract_y
_atom_site_fract_z
_atom_site_U_iso_or_equiv
_atom_site_adp_type
_atom_site_occupancy
_atom_site_calc_flag
_atom_site_refinement_flags
Mo1 Mo 0.81698(2) 0.107651(11) 0.537446(15) 0.06098(9) Uani 1 d .
N1 N 0.7449(2) 0.27451(10) 0.65784(14) 0.0577(4) Uani 1 d D
H1 H 0.761(2) 0.2455(12) 0.6140(15) 0.054(6) Uiso 1 d D
N2 N 0.79763(19) 0.18599(11) 0.77117(14) 0.0599(5) Uani 1 d .
C1 C 0.7695(2) 0.24953(13) 0.74849(15) 0.0548(5) Uani 1 d .
C2 C 0.7663(4) 0.29983(19) 0.8289(2) 0.0759(8) Uani 1 d .
H2A H 0.690(5) 0.317(3) 0.827(4) 0.154(19) Uiso 1 d .
H2B H 0.803(6) 0.345(3) 0.813(4) 0.17(2) Uiso 1 d .
H2C H 0.790(4) 0.281(2) 0.889(3) 0.117(14) Uiso 1 d .
C9 C 0.7217(2) 0.34579(12) 0.63123(16) 0.0573(5) Uani 1 d .
C10 C 0.6017(3) 0.37407(14) 0.63117(18) 0.0638(6) Uani 1 d .
C11 C 0.4933(3) 0.33039(17) 0.6504(2) 0.0743(7) Uani 1 d .
H11 H 0.530(3) 0.2919(17) 0.690(2) 0.083(9) Uiso 1 d .
C12 C 0.4130(5) 0.3678(4) 0.7118(4) 0.1142(15) Uani 1 d .
H12A H 0.458(5) 0.392(2) 0.777(4) 0.135(17) Uiso 1 d .
H12B H 0.351(5) 0.337(3) 0.720(4) 0.141(19) Uiso 1 d .
H12C H 0.368(6) 0.402(3) 0.671(5) 0.16(3) Uiso 1 d .
C13 C 0.4125(5) 0.3041(3) 0.5585(4) 0.1070(13) Uani 1 d .
H13A H 0.334(5) 0.274(3) 0.572(4) 0.141(16) Uiso 1 d .
H13B H 0.455(5) 0.284(3) 0.512(4) 0.144(18) Uiso 1 d .
H13C H 0.377(4) 0.341(2) 0.522(3) 0.106(15) Uiso 1 d .
C14 C 0.5840(3) 0.44467(16) 0.6088(2) 0.0803(8) Uani 1 d .
H14 H 0.508(3) 0.4657(17) 0.609(2) 0.080(9) Uiso 1 d .
C15 C 0.6789(4) 0.48412(17) 0.5862(3) 0.0892(10) Uani 1 d .
H15 H 0.668(3) 0.531(2) 0.571(3) 0.104(11) Uiso 1 d .
C16 C 0.7930(4) 0.45457(17) 0.5826(3) 0.0841(9) Uani 1 d .
H16 H 0.854(3) 0.4793(17) 0.563(2) 0.074(8) Uiso 1 d .
C17 C 0.8177(3) 0.38472(14) 0.6051(2) 0.0675(6) Uani 1 d .
C18 C 0.9458(3) 0.3532(2) 0.6033(3) 0.0873(9) Uani 1 d .
H18 H 0.940(4) 0.303(2) 0.602(3) 0.130(16) Uiso 1 d .
C19 C 1.0369(5) 0.3692(5) 0.6973(6) 0.166(3) Uani 1 d .
H19A H 1.097(5) 0.349(3) 0.702(4) 0.124(17) Uiso 1 d .
H19B H 1.047(9) 0.377(5) 0.837(7) 0.27(4) Uiso 1 d .
H19C H 1.058(4) 0.416(2) 0.658(3) 0.106(14) Uiso 1 d .
C20 C 0.9954(9) 0.3713(7) 0.5154(7) 0.188(5) Uani 1 d .
H20A H 0.914(7) 0.333(5) 0.462(6) 0.21(3) Uiso 1 d .
H20B H 1.072(6) 0.341(3) 0.512(4) 0.155(19) Uiso 1 d .
H20C H 0.955(7) 0.391(3) 0.472(5) 0.15(3) Uiso 1 d .
C21 C 0.8110(2) 0.13206(13) 0.70912(17) 0.0560(5) Uani 1 d .
C22 C 0.9346(2) 0.10961(13) 0.70433(19) 0.0619(5) Uani 1 d .
C23 C 1.0489(3) 0.14974(16) 0.7569(2) 0.0721(7) Uani 1 d .
H23 H 1.018(3) 0.1919(18) 0.767(2) 0.078(9) Uiso 1 d .
C24 C 1.0979(5) 0.1152(3) 0.8524(4) 0.1105(15) Uani 1 d .
H24A H 1.168(5) 0.149(3) 0.896(3) 0.135(15) Uiso 1 d .
H24B H 1.127(4) 0.068(3) 0.836(3) 0.129(16) Uiso 1 d .
H24C H 1.026(6) 0.106(3) 0.890(4) 0.17(2) Uiso 1 d .
C25 C 1.1529(4) 0.1593(3) 0.7010(4) 0.1121(14) Uani 1 d .
H25A H 1.218(4) 0.186(2) 0.743(3) 0.116(13) Uiso 1 d .
H25B H 1.125(5) 0.183(3) 0.636(4) 0.15(2) Uiso 1 d .
H25C H 1.184(6) 0.112(3) 0.683(5) 0.16(2) Uiso 1 d .
C26 C 0.9498(3) 0.04426(14) 0.6618(2) 0.0717(7) Uani 1 d .
H26 H 1.032(3) 0.0308(15) 0.660(2) 0.068(8) Uiso 1 d .
C27 C 0.8458(3) 0.00258(15) 0.6246(2) 0.0757(7) Uani 1 d .
H27 H 0.859(3) -0.0377(17) 0.595(2) 0.076(9) Uiso 1 d .
C28 C 0.7228(3) 0.02605(14) 0.6252(2) 0.0690(6) Uani 1 d .
H28 H 0.651(3) -0.0024(16) 0.591(2) 0.069(8) Uiso 1 d .
C29 C 0.7026(2) 0.09145(13) 0.66291(18) 0.0599(5) Uani 1 d .
C30 C 0.5705(3) 0.11688(17) 0.6665(2) 0.0705(7) Uani 1 d .
H30 H 0.578(3) 0.1683(16) 0.662(2) 0.065(7) Uiso 1 d .
C31 C 0.5375(4) 0.0957(4) 0.7619(3) 0.1089(15) Uani 1 d .
H31A H 0.456(5) 0.119(2) 0.766(3) 0.131(16) Uiso 1 d .
H31B H 0.607(4) 0.1136(18) 0.816(3) 0.097(12) Uiso 1 d .
H31C H 0.535(4) 0.042(3) 0.763(4) 0.133(17) Uiso 1 d .
C32 C 0.4693(3) 0.0920(3) 0.5827(3) 0.0948(11) Uani 1 d .
H32A H 0.399(5) 0.112(2) 0.587(3) 0.107(14) Uiso 1 d .
H32B H 0.457(4) 0.042(3) 0.592(3) 0.122(15) Uiso 1 d .
H32C H 0.497(4) 0.1013(18) 0.522(3) 0.098(12) Uiso 1 d .
C33 C 0.9489(4) 0.1546(3) 0.4862(3) 0.1098(14) Uani 1 d .
C34 C 0.6995(4) 0.17602(18) 0.4681(2) 0.0873(9) Uani 1 d .
C35 C 0.7787(3) 0.05717(15) 0.4167(2) 0.0688(6) Uani 1 d .
O33 O 1.0263(4) 0.1803(3) 0.4549(3) 0.185(2) Uani 1 d .
O34 O 0.6276(4) 0.21435(16) 0.4259(2) 0.1380(13) Uani 1 d .
O35 O 0.7559(2) 0.02635(13) 0.34620(16) 0.0909(6) Uani 1 d .

loop_
_atom_site_aniso_label
_atom_site_aniso_U_11
_atom_site_aniso_U_22
_atom_site_aniso_U_33
_atom_site_aniso_U_23
_atom_site_aniso_U_13
_atom_site_aniso_U_12
Mo1 0.06602(14) 0.05781(12) 0.06009(13) -0.00321(9) 0.01537(9) 0.00287(9)
N1 0.0661(11) 0.0546(10) 0.0499(9) -0.0033(8) 0.0068(8) 0.0075(9)
N2 0.0605(11) 0.0653(11) 0.0512(10) 0.0032(8) 0.0052(8) 0.0116(9)
C1 0.0479(10) 0.0640(12) 0.0494(10) -0.0024(9) 0.0034(9) 0.0088(9)
C2 0.087(2) 0.0815(19) 0.0536(14) -0.0093(13) 0.0016(14) 0.0217(16)
C9 0.0628(13) 0.0549(11) 0.0488(11) -0.0040(9) -0.0013(10) 0.0043(10)
C10 0.0630(13) 0.0657(13) 0.0559(12) -0.0057(10) -0.0035(11) 0.0085(11)
C11 0.0599(14) 0.0806(18) 0.0783(17) -0.0053(15) 0.0048(13) 0.0087(13)
C12 0.087(3) 0.139(4) 0.122(4) -0.038(3) 0.036(3) -0.006(3)
C13 0.097(3) 0.123(4) 0.095(3) -0.025(3) 0.005(2) -0.031(3)
C14 0.0811(19) 0.0658(16) 0.0841(19) -0.0013(14) -0.0060(16) 0.0188(15)
C15 0.101(2) 0.0591(16) 0.095(2) 0.0081(15) -0.0077(19) 0.0073(16)
C16 0.091(2) 0.0677(17) 0.086(2) 0.0096(15) -0.0008(17) -0.0150(16)
C17 0.0671(15) 0.0681(15) 0.0617(13) -0.0017(11) 0.0002(12) -0.0043(12)
C18 0.0683(17) 0.088(2) 0.106(3) 0.0072(19) 0.0185(17) -0.0025(16)
C19 0.079(3) 0.233(9) 0.165(6) -0.013(6) -0.024(4) 0.026(4)
C20 0.146(6) 0.288(12) 0.154(7) 0.070(8) 0.083(6) 0.070(8)
C21 0.0549(12) 0.0555(11) 0.0552(11) 0.0064(9) 0.0060(10) 0.0051(9)
C22 0.0565(12) 0.0581(12) 0.0693(14) 0.0042(11) 0.0088(11) 0.0078(10)
C23 0.0561(13) 0.0670(15) 0.0884(19) -0.0026(14) 0.0037(13) 0.0030(11)
C24 0.105(3) 0.111(3) 0.095(3) 0.006(2) -0.025(2) -0.023(3)
C25 0.0661(19) 0.141(4) 0.128(4) -0.009(3) 0.018(2) -0.023(2)
C26 0.0624(14) 0.0627(14) 0.0880(18) -0.0008(13) 0.0109(13) 0.0140(11)
C27 0.0844(18) 0.0543(13) 0.0850(19) -0.0013(13) 0.0099(15) 0.0084(13)
C28 0.0690(15) 0.0599(13) 0.0735(16) 0.0046(12) 0.0042(13) -0.0053(12)
C29 0.0571(12) 0.0618(13) 0.0588(12) 0.0078(10) 0.0074(10) 0.0008(10)
C30 0.0553(13) 0.0813(18) 0.0739(16) 0.0084(13) 0.0112(12) 0.0007(12)
C31 0.073(2) 0.168(5) 0.092(3) 0.025(3) 0.032(2) 0.011(3)
C32 0.0593(17) 0.118(3) 0.100(3) 0.006(2) 0.0008(17) -0.0062(18)
C33 0.117(3) 0.140(4) 0.080(2) -0.018(2) 0.037(2) -0.051(3)
C34 0.129(3) 0.0727(17) 0.0585(14) 0.0030(13) 0.0155(16) 0.0282(18)
C35 0.0679(15) 0.0704(15) 0.0680(15) -0.0087(12) 0.0142(12) 0.0064(12)
O33 0.189(4) 0.259(5) 0.130(3) -0.027(3) 0.083(3) -0.124(4)
O34 0.202(3) 0.112(2) 0.0857(16) 0.0130(15) -0.002(2) 0.071(2)
O35 0.0959(15) 0.0970(16) 0.0784(13) -0.0261(12) 0.0153(11) 0.0021(12)

loop_
_atom_type_symbol
_atom_type_description
_atom_type_scat_dispersion_real
_atom_type_scat_dispersion_imag
_atom_type_scat_source
C C 0.0033 0.0016 'International Tables Vol C Tables 4.2.6.8 and 6.1.1.4'
H H 0.0000 0.0000 'International Tables Vol C Tables 4.2.6.8 and 6.1.1.4'
N N 0.0061 0.0033 'International Tables Vol C Tables 4.2.6.8 and 6.1.1.4'
O O 0.0106 0.0060 'International Tables Vol C Tables 4.2.6.8 and 6.1.1.4'
Mo Mo -1.6832 0.6857 'International Tables Vol C Tables 4.2.6.8 and 6.1.1.4'

loop_
_geom_angle_atom_site_label_1
_geom_angle_atom_site_label_2
_geom_angle_atom_site_label_3
_geom_angle
C35 Mo1 C34 83.72(12)
C35 Mo1 C33 86.34(14)
C34 Mo1 C33 87.0(2)
C35 Mo1 C27 91.15(12)
C34 Mo1 C27 147.78(15)
C33 Mo1 C27 124.49(18)
C35 Mo1 C28 95.88(11)
C34 Mo1 C28 114.16(14)
C33 Mo1 C28 158.82(17)
C27 Mo1 C28 34.62(10)
C35 Mo1 C26 112.98(11)
C34 Mo1 C26 162.71(11)
C33 Mo1 C26 98.15(16)
C27 Mo1 C26 34.24(10)
C28 Mo1 C26 61.57(10)
C35 Mo1 C29 123.26(11)
C34 Mo1 C29 94.81(12)
C33 Mo1 C29 150.38(13)
C27 Mo1 C29 61.78(10)
C28 Mo1 C29 34.23(9)
C26 Mo1 C29 72.60(10)
C35 Mo1 C22 146.98(10)
C34 Mo1 C22 129.30(11)
C33 Mo1 C22 94.88(14)
C27 Mo1 C22 61.12(10)
C28 Mo1 C22 71.92(9)
C26 Mo1 C22 34.13(9)
C29 Mo1 C22 61.40(8)
C35 Mo1 C21 156.10(11)
C34 Mo1 C21 102.89(10)
C33 Mo1 C21 116.65(12)
C27 Mo1 C21 70.90(10)
C28 Mo1 C21 60.37(9)
C26 Mo1 C21 60.03(9)
C29 Mo1 C21 34.23(8)
C22 Mo1 C21 33.20(8)
C1 N1 C9 125.6(2)
C1 N2 C21 126.8(2)
N2 C1 N1 124.6(2)
N2 C1 C2 117.4(2)
N1 C1 C2 118.0(2)
C17 C9 C10 122.1(2)
C17 C9 N1 119.1(2)
C10 C9 N1 118.8(2)
C14 C10 C9 117.2(3)
C14 C10 C11 120.4(3)
C9 C10 C11 122.3(2)
C13 C11 C10 111.1(3)
C13 C11 C12 111.1(4)
C10 C11 C12 113.3(3)
C15 C14 C10 121.3(3)
C14 C15 C16 120.3(3)
C15 C16 C17 121.5(3)
C9 C17 C16 117.5(3)
C9 C17 C18 121.6(3)
C16 C17 C18 120.9(3)
C20 C18 C19 114.2(6)
C20 C18 C17 114.0(5)
C19 C18 C17 109.3(4)
N2 C21 C22 118.7(2)
N2 C21 C29 120.7(2)
C22 C21 C29 119.7(2)
N2 C21 Mo1 142.06(16)
C22 C21 Mo1 71.37(15)
C29 C21 Mo1 68.71(14)
C26 C22 C21 118.9(2)
C26 C22 C23 120.4(2)
C21 C22 C23 120.0(2)
C26 C22 Mo1 69.80(16)
C21 C22 Mo1 75.43(14)
C23 C22 Mo1 133.80(19)
C24 C23 C22 108.7(3)
C24 C23 C25 111.6(4)
C22 C23 C25 114.7(3)
C27 C26 C22 121.0(3)
C27 C26 Mo1 72.24(17)
C22 C26 Mo1 76.07(15)
C26 C27 C28 120.2(3)
C26 C27 Mo1 73.52(17)
C28 C27 Mo1 72.98(16)
C29 C28 C27 120.9(3)
C29 C28 Mo1 74.14(15)
C27 C28 Mo1 72.40(17)
C28 C29 C21 118.9(2)
C28 C29 C30 121.5(2)
C21 C29 C30 119.2(2)
C28 C29 Mo1 71.63(16)
C21 C29 Mo1 77.07(14)
C30 C29 Mo1 128.09(17)
C29 C30 C32 113.6(3)
C29 C30 C31 109.7(3)
C32 C30 C31 110.6(3)
O33 C33 Mo1 178.1(5)
O34 C34 Mo1 177.6(4)
O35 C35 Mo1 178.9(3)

loop_
_geom_bond_atom_site_label_1
_geom_bond_atom_site_label_2
_geom_bond_distance
Mo1 C35 1.952(3)
Mo1 C34 1.955(3)
Mo1 C33 1.959(4)
Mo1 C27 2.366(3)
Mo1 C28 2.373(3)
Mo1 C26 2.382(3)
Mo1 C29 2.405(3)
Mo1 C22 2.464(3)
Mo1 C21 2.516(2)
N1 C1 1.358(3)
N1 C9 1.435(3)
N2 C1 1.288(3)
N2 C21 1.395(3)
C1 C2 1.511(4)
C9 C17 1.396(4)
C9 C10 1.410(4)
C10 C14 1.403(4)
C10 C11 1.517(4)
C11 C13 1.509(5)
C11 C12 1.539(5)
C14 C15 1.371(5)
C15 C16 1.373(5)
C16 C17 1.398(4)
C17 C18 1.522(5)
C18 C20 1.509(8)
C18 C19 1.526(8)
C21 C22 1.424(3)
C21 C29 1.452(4)
C22 C26 1.424(4)
C22 C23 1.521(4)
C23 C24 1.514(5)
C23 C25 1.525(5)
C26 C27 1.398(4)
C27 C28 1.410(4)
C28 C29 1.407(4)
C29 C30 1.526(4)
C30 C32 1.525(5)
C30 C31 1.537(5)
C33 O33 1.143(4)
C34 O34 1.150(4)
C35 O35 1.152(3)
